data_1512321
loop_
_publ_author_name
'Xin, Xiaoyi'
'Wang, Dongping'
'Wu, Fan'
'Wang, Chunxiang'
'Wang, Haolong'
'Li, Xincheng'
'Wan, Boshun'

_publ_section_title
;
 Synthesis of Polyfluoroalkyl Cyclobutenes from 3-Aza-1,5-enynes via an
 Aza-Claisen Rearrangement/Cyclization Cascade.
;
_journal_issue 17
_journal_name_full 'Organic letters'
_journal_page_first 4512
_journal_page_last 4515
_journal_paper_doi 10.1021/ol4020738
_journal_volume 15
_journal_year 2013
_chemical_formula_sum 'C27 H22 F3 N O4 S'
_chemical_formula_weight 513.52
_chemical_name_systematic
; 
 ? 
;
_space_group_IT_number 14
_symmetry_cell_setting monoclinic
_symmetry_space_group_name_Hall '-P 2ybc'
_symmetry_space_group_name_H-M 'P 1 21/c 1'
_atom_sites_solution_hydrogens geom
_atom_sites_solution_primary direct
_atom_sites_solution_secondary difmap
_audit_creation_method SHELXL-97
_cell_angle_alpha 90.00
_cell_angle_beta 92.899(3)
_cell_angle_gamma 90.00
_cell_formula_units_Z 12
_cell_length_a 8.6095(18)
_cell_length_b 31.705(6)
_cell_length_c 27.597(5)
_cell_measurement_reflns_used 6444
_cell_measurement_temperature 296(2)
_cell_measurement_theta_max 26.26
_cell_measurement_theta_min 2.31
_cell_volume 7523(3)
_computing_cell_refinement 'Bruker SMART'
_computing_data_collection 'Bruker SMART'
_computing_data_reduction 'Bruker SAINT'
_computing_molecular_graphics 'Bruker SHELXTL'
_computing_publication_material 'Bruker SHELXTL'
_computing_structure_refinement 'Bruker SHELXTL'
_computing_structure_solution 'Bruker SHELXTL'
_diffrn_ambient_temperature 296(2)
_diffrn_measured_fraction_theta_full 0.999
_diffrn_measured_fraction_theta_max 0.999
_diffrn_measurement_device_type 'Smart Apex II CCD'
_diffrn_measurement_method 'omega scans'
_diffrn_radiation_monochromator graphite
_diffrn_radiation_source 'fine-focus sealed tube'
_diffrn_radiation_type MoK\a
_diffrn_radiation_wavelength 0.71073
_diffrn_reflns_av_R_equivalents 0.0283
_diffrn_reflns_av_sigmaI/netI 0.0437
_diffrn_reflns_limit_h_max 10
_diffrn_reflns_limit_h_min -10
_diffrn_reflns_limit_k_max 37
_diffrn_reflns_limit_k_min -24
_diffrn_reflns_limit_l_max 31
_diffrn_reflns_limit_l_min -32
_diffrn_reflns_number 26881
_diffrn_reflns_theta_full 25.00
_diffrn_reflns_theta_max 25.00
_diffrn_reflns_theta_min 1.96
_diffrn_standards_decay_% 0
_diffrn_standards_interval_count 0
_diffrn_standards_interval_time 0
_diffrn_standards_number 0
_exptl_absorpt_coefficient_mu 0.185
_exptl_absorpt_correction_T_max 0.9954
_exptl_absorpt_correction_T_min 0.9936
_exptl_absorpt_correction_type empirical
_exptl_absorpt_process_details sadabs
_exptl_crystal_colour colourless
_exptl_crystal_density_diffrn 1.360
_exptl_crystal_density_method 'not measured'
_exptl_crystal_description block
_exptl_crystal_F_000 3192
_exptl_crystal_size_max 0.04
_exptl_crystal_size_mid 0.03
_exptl_crystal_size_min 0.03
_refine_diff_density_max 0.650
_refine_diff_density_min -0.436
_refine_diff_density_rms 0.053
_refine_ls_extinction_method none
_refine_ls_goodness_of_fit_ref 1.094
_refine_ls_hydrogen_treatment mixed
_refine_ls_matrix_type full
_refine_ls_number_parameters 973
_refine_ls_number_reflns 13235
_refine_ls_number_restraints 1332
_refine_ls_restrained_S_all 1.110
_refine_ls_R_factor_all 0.0895
_refine_ls_R_factor_gt 0.0554
_refine_ls_shift/su_max 0.001
_refine_ls_shift/su_mean 0.000
_refine_ls_structure_factor_coef Fsqd
_refine_ls_weighting_details 'calc w=1/[\s^2^(Fo^2^)+(0.0695P)^2^+1.2157P] where P=(Fo^2^+2Fc^2^)/3'
_refine_ls_weighting_scheme calc
_refine_ls_wR_factor_gt 0.1364
_refine_ls_wR_factor_ref 0.1482
_reflns_number_gt 8893
_reflns_number_total 13235
_reflns_threshold_expression >2sigma(I)
_cod_data_source_file ol4020738_si_002.cif
_cod_data_source_block 1
_cod_depositor_comments
;
The following automatic conversions were performed:

'_symmetry_cell_setting' value 'Monoclinic' changed to 'monoclinic'
according to /home/saulius/struct/CIF-dictionaries/cif_core.dic
dictionary named 'cif_core.dic' version 2.4.2 from 2011-04-26.

Automatic conversion script
Id: cif_fix_values 1891 2012-01-12 08:04:46Z andrius 
;
_cod_original_sg_symbol_H-M 'P2(1)/c  '
_cod_database_code 1512321

loop_
_symmetry_equiv_pos_as_xyz
'x, y, z'
'-x, y+1/2, -z+1/2'
'-x, -y, -z'
'x, -y-1/2, z-1/2'

loop_
_atom_site_label
_atom_site_type_symbol
_atom_site_fract_x
_atom_site_fract_y
_atom_site_fract_z
_atom_site_U_iso_or_equiv
_atom_site_adp_type
_atom_site_occupancy
_atom_site_symmetry_multiplicity
_atom_site_calc_flag
_atom_site_refinement_flags
S1 S 0.25156(9) 0.81321(2) 0.08002(2) 0.04477(19) Uani 1 1 d .
S2 S 0.34672(9) 0.66443(2) 0.42185(2) 0.0465(2) Uani 1 1 d .
S3 S 1.06190(9) 0.50140(3) 0.08250(2) 0.0497(2) Uani 1 1 d .
O1 O 1.1066(2) 0.47916(8) 0.12580(7) 0.0654(6) Uani 1 1 d .
O2 O 1.1471(2) 0.49495(8) 0.04000(7) 0.0626(6) Uani 1 1 d .
O3 O 0.8905(3) 0.47358(8) 0.22838(7) 0.0775(8) Uani 1 1 d .
O4 O 0.8512(3) 0.42512(7) 0.17040(7) 0.0621(6) Uani 1 1 d .
O5 O 0.1652(3) 0.65552(7) 0.27571(7) 0.0664(6) Uani 1 1 d .
O6 O 0.0876(2) 0.60682(7) 0.32787(7) 0.0574(6) Uani 1 1 d .
O7 O 0.3669(2) 0.63828(6) 0.38090(6) 0.0533(5) Uani 1 1 d .
O8 O 0.4333(3) 0.65554(7) 0.46631(6) 0.0600(6) Uani 1 1 d .
O9 O 0.4390(3) 0.80704(7) 0.22720(7) 0.0598(6) Uani 1 1 d .
O10 O 0.5399(3) 0.76046(7) 0.17722(7) 0.0645(6) Uani 1 1 d .
O11 O 0.2393(2) 0.78811(7) 0.12217(6) 0.0551(5) Uani 1 1 d .
O12 O 0.1708(2) 0.80086(7) 0.03544(6) 0.0554(5) Uani 1 1 d .
N1 N 0.8847(3) 0.48777(7) 0.06602(7) 0.0443(6) Uani 1 1 d .
H1B H 0.8682 0.4779 0.0372 0.053 Uiso 1 1 calc R
N2 N 0.4334(3) 0.81408(7) 0.06642(7) 0.0428(6) Uani 1 1 d .
H2B H 0.4559 0.8053 0.0381 0.051 Uiso 1 1 calc R
N3 N 0.1659(3) 0.66157(7) 0.43642(7) 0.0474(6) Uani 1 1 d .
H3A H 0.1481 0.6542 0.4656 0.057 Uiso 1 1 calc R
F1 F -0.0602(3) 0.60032(7) 0.41441(7) 0.0887(7) Uani 1 1 d .
F2 F -0.2250(3) 0.64617(8) 0.38755(8) 0.0924(7) Uani 1 1 d .
F3 F -0.1378(3) 0.64718(7) 0.46185(6) 0.0819(6) Uani 1 1 d .
F4 F 0.5117(2) 0.45651(7) 0.10569(6) 0.0742(6) Uani 1 1 d .
F5 F 0.6932(2) 0.41950(6) 0.07640(6) 0.0712(5) Uani 1 1 d .
F6 F 0.5821(2) 0.46768(5) 0.03332(5) 0.0643(5) Uani 1 1 d .
F7 F 0.7371(2) 0.81512(7) 0.03923(6) 0.0768(6) Uani 1 1 d .
F8 F 0.8319(2) 0.81940(7) 0.11214(7) 0.0786(6) Uani 1 1 d .
F9 F 0.7032(2) 0.76515(6) 0.08853(7) 0.0749(6) Uani 1 1 d .
C8 C 0.5605(3) 0.82876(9) 0.09915(9) 0.0405(6) Uani 1 1 d U
C9 C 0.5359(3) 0.83057(9) 0.15370(8) 0.0388(6) Uani 1 1 d U
C11 C 0.4989(3) 0.79897(9) 0.19000(9) 0.0435(7) Uani 1 1 d U
C12 C 0.5844(3) 0.87662(9) 0.10423(9) 0.0423(7) Uani 1 1 d U
C13 C 0.5954(3) 0.90207(9) 0.19695(9) 0.0445(7) Uani 1 1 d U
C14 C 0.5684(3) 0.87257(9) 0.15676(9) 0.0397(6) Uani 1 1 d U
C15 C 0.5988(4) 0.90530(10) 0.06971(10) 0.0567(8) Uani 1 1 d U
H15A H 0.6097 0.8945 0.0387 0.068 Uiso 1 1 calc R
C16 C 0.7088(4) 0.80667(10) 0.08507(10) 0.0503(7) Uani 1 1 d U
C17 C 0.1734(4) 0.87601(11) 0.14170(10) 0.0569(8) Uani 1 1 d U
H17A H 0.1888 0.8563 0.1664 0.068 Uiso 1 1 calc R
C18 C 0.1928(3) 0.86457(10) 0.09415(9) 0.0482(7) Uani 1 1 d U
C19 C 0.7179(4) 0.93052(11) 0.19534(11) 0.0620(9) Uani 1 1 d U
H19A H 0.7799 0.9308 0.1687 0.074 Uiso 1 1 calc R
C20 C 0.1316(4) 0.91643(13) 0.15242(12) 0.0706(10) Uani 1 1 d U
H20A H 0.1198 0.9238 0.1846 0.085 Uiso 1 1 calc R
C21 C 0.5040(4) 0.90234(10) 0.23682(10) 0.0594(8) Uani 1 1 d U
H21A H 0.4219 0.8834 0.2384 0.071 Uiso 1 1 calc R
C22 C 0.1675(5) 0.89373(12) 0.05807(12) 0.0844(12) Uani 1 1 d U
H22A H 0.1806 0.8864 0.0259 0.101 Uiso 1 1 calc R
C23 C 0.7478(5) 0.95832(12) 0.23322(14) 0.0800(11) Uani 1 1 d U
H23A H 0.8307 0.9771 0.2322 0.096 Uiso 1 1 calc R
C24 C 0.1067(5) 0.94601(13) 0.11754(14) 0.0853(11) Uani 1 1 d U
C25 C 0.6551(5) 0.95832(13) 0.27242(13) 0.0830(12) Uani 1 1 d U
H25A H 0.6748 0.9772 0.2977 0.100 Uiso 1 1 calc R
C26 C 0.5224(6) 0.97220(13) 0.10661(17) 0.1010(15) Uani 1 1 d U
H26A H 0.4686 0.9567 0.1290 0.121 Uiso 1 1 calc R
C27 C 0.6001(5) 0.95105(12) 0.07294(13) 0.0772(11) Uani 1 1 d U
C28 C 0.5053(5) 0.72727(14) 0.21059(14) 0.0922(12) Uani 1 1 d U
H28A H 0.5393 0.7008 0.1981 0.138 Uiso 1 1 calc R
H28B H 0.3952 0.7263 0.2145 0.138 Uiso 1 1 calc R
H28C H 0.5583 0.7326 0.2414 0.138 Uiso 1 1 calc R
C29 C 0.5342(5) 0.93059(12) 0.27417(12) 0.0745(10) Uani 1 1 d U
H29A H 0.4718 0.9307 0.3007 0.089 Uiso 1 1 calc R
C30 C 0.1225(5) 0.93388(15) 0.06955(16) 0.0984(13) Uani 1 1 d U
H30A H 0.1023 0.9533 0.0448 0.118 Uiso 1 1 calc R
C31 C 0.0618(7) 0.99086(15) 0.12949(19) 0.135(2) Uani 1 1 d U
H31A H 0.0558 0.9938 0.1640 0.203 Uiso 1 1 calc R
H31B H -0.0374 0.9973 0.1139 0.203 Uiso 1 1 calc R
H31C H 0.1388 1.0099 0.1182 0.203 Uiso 1 1 calc R
C32 C 0.5189(7) 1.0163(2) 0.1096(2) 0.1345(19) Uani 1 1 d U
H32A H 0.4620 1.0305 0.1322 0.161 Uiso 1 1 calc R
C33 C 0.6810(8) 0.97383(17) 0.0402(2) 0.144(2) Uani 1 1 d U
H33A H 0.7349 0.9602 0.0164 0.173 Uiso 1 1 calc R
C34 C 0.6020(10) 1.0359(2) 0.0780(3) 0.162(2) Uani 1 1 d U
H34A H 0.6056 1.0651 0.0803 0.194 Uiso 1 1 calc R
C35 C 0.6811(11) 1.0186(2) 0.0434(3) 0.187(3) Uani 1 1 d U
H35A H 0.7346 1.0351 0.0219 0.224 Uiso 1 1 calc R
C42 C 0.1093(3) 0.64614(10) 0.31325(9) 0.0480(7) Uani 1 1 d U
C45 C 0.0036(3) 0.71659(10) 0.34815(9) 0.0438(7) Uani 1 1 d U
C46 C 0.0560(3) 0.67606(10) 0.34938(9) 0.0440(7) Uani 1 1 d U
C47 C -0.0553(3) 0.74206(10) 0.43755(10) 0.0483(7) Uani 1 1 d U
H47A H -0.0612 0.7284 0.4672 0.058 Uiso 1 1 calc R
C48 C -0.0200(3) 0.71726(9) 0.40105(9) 0.0434(7) Uani 1 1 d U
C50 C -0.0866(3) 0.78752(10) 0.43872(9) 0.0474(7) Uani 1 1 d U
C51 C -0.0298(3) 0.74770(10) 0.30994(9) 0.0479(7) Uani 1 1 d U
C52 C 0.4083(4) 0.72562(10) 0.35665(9) 0.0543(8) Uani 1 1 d U
H52A H 0.4068 0.7041 0.3337 0.065 Uiso 1 1 calc R
C53 C 0.3848(3) 0.71655(9) 0.40458(9) 0.0434(7) Uani 1 1 d U
C54 C 0.0316(3) 0.67061(9) 0.40346(9) 0.0455(7) Uani 1 1 d U
C55 C 0.4340(4) 0.76636(11) 0.34305(10) 0.0599(9) Uani 1 1 d U
H55A H 0.4485 0.7722 0.3106 0.072 Uiso 1 1 calc R
C56 C 0.4389(4) 0.79867(10) 0.37564(11) 0.0543(8) Uani 1 1 d U
C57 C 0.3866(4) 0.74835(11) 0.43839(10) 0.0611(9) Uani 1 1 d U
H57A H 0.3692 0.7425 0.4707 0.073 Uiso 1 1 calc R
C58 C -0.0982(4) 0.64074(12) 0.41651(11) 0.0600(9) Uani 1 1 d U
C59 C 0.0559(4) 0.74943(11) 0.26892(10) 0.0618(9) Uani 1 1 d U
H59A H 0.1371 0.7305 0.2654 0.074 Uiso 1 1 calc R
C60 C -0.0399(5) 0.85937(12) 0.41618(12) 0.0745(10) Uani 1 1 d U
H60A H 0.0161 0.8788 0.3988 0.089 Uiso 1 1 calc R
C61 C -0.0060(4) 0.81679(11) 0.41338(11) 0.0614(9) Uani 1 1 d U
H61A H 0.0728 0.8079 0.3940 0.074 Uiso 1 1 calc R
C62 C -0.1995(4) 0.80215(11) 0.46862(12) 0.0670(9) Uani 1 1 d U
H62A H -0.2527 0.7831 0.4874 0.080 Uiso 1 1 calc R
C63 C 0.0224(5) 0.77900(12) 0.23310(11) 0.0696(10) Uani 1 1 d U
H63A H 0.0818 0.7802 0.2059 0.084 Uiso 1 1 calc R
C64 C -0.1854(4) 0.80542(12) 0.27794(12) 0.0693(10) Uani 1 1 d U
H64A H -0.2670 0.8243 0.2809 0.083 Uiso 1 1 calc R
C65 C -0.1516(3) 0.77590(11) 0.31427(10) 0.0569(8) Uani 1 1 d U
H65A H -0.2107 0.7751 0.3415 0.068 Uiso 1 1 calc R
C66 C 0.4144(4) 0.78905(11) 0.42383(11) 0.0672(9) Uani 1 1 d U
H66A H 0.4170 0.8106 0.4467 0.081 Uiso 1 1 calc R
C67 C -0.0981(4) 0.80653(12) 0.23773(11) 0.0673(10) Uani 1 1 d U
H67A H -0.1211 0.8262 0.2134 0.081 Uiso 1 1 calc R
C68 C 0.1568(4) 0.57372(11) 0.30029(12) 0.0713(10) Uani 1 1 d U
H68A H 0.1336 0.5469 0.3142 0.107 Uiso 1 1 calc R
H68B H 0.2675 0.5776 0.3009 0.107 Uiso 1 1 calc R
H68C H 0.1156 0.5747 0.2673 0.107 Uiso 1 1 calc R
C69 C 0.4708(5) 0.84320(12) 0.36023(14) 0.0860(12) Uani 1 1 d U
H69A H 0.4852 0.8439 0.3260 0.129 Uiso 1 1 calc R
H69B H 0.5631 0.8533 0.3774 0.129 Uiso 1 1 calc R
H69C H 0.3844 0.8608 0.3675 0.129 Uiso 1 1 calc R
C70 C -0.2338(5) 0.84436(14) 0.47079(14) 0.0845(11) Uani 1 1 d U
H70A H -0.3116 0.8535 0.4905 0.101 Uiso 1 1 calc R
C71 C -0.1555(5) 0.87296(13) 0.44454(13) 0.0810(11) Uani 1 1 d U
H71A H -0.1805 0.9015 0.4459 0.097 Uiso 1 1 calc R
C77 C 0.6170(3) 0.56044(9) 0.06784(9) 0.0432(7) Uani 1 1 d U
H77A H 0.6088 0.5491 0.0367 0.052 Uiso 1 1 calc R
C80 C 0.6764(3) 0.53475(9) 0.10222(9) 0.0391(6) Uani 1 1 d U
C81 C 0.6343(4) 0.45815(10) 0.07870(10) 0.0503(7) Uani 1 1 d U
C84 C 0.5627(3) 0.60398(9) 0.07223(9) 0.0432(7) Uani 1 1 d U
C85 C 0.6432(4) 0.63281(10) 0.10213(10) 0.0525(7) Uani 1 1 d U
H85A H 0.7293 0.6240 0.1212 0.063 Uiso 1 1 calc R
C86 C 0.8474(3) 0.46424(11) 0.18786(9) 0.0512(8) Uani 1 1 d U
C88 C 0.7804(3) 0.49412(9) 0.15178(9) 0.0420(7) Uani 1 1 d U
C89 C 0.7518(3) 0.49115(9) 0.09658(8) 0.0408(6) Uani 1 1 d U
C90 C 1.0618(3) 0.55531(11) 0.09617(10) 0.0525(8) Uani 1 1 d U
C91 C 0.5224(3) 0.58097(10) 0.19077(10) 0.0524(8) Uani 1 1 d U
H91A H 0.4589 0.5786 0.1626 0.063 Uiso 1 1 calc R
C92 C 0.7072(3) 0.53149(9) 0.15519(9) 0.0405(6) Uani 1 1 d U
C93 C 1.0313(4) 0.58425(11) 0.05983(12) 0.0626(9) Uani 1 1 d U
H93A H 1.0124 0.5753 0.0280 0.075 Uiso 1 1 calc R
C94 C 0.6608(3) 0.55852(9) 0.19509(9) 0.0451(7) Uani 1 1 d U
C95 C 0.7530(4) 0.56244(12) 0.23734(10) 0.0665(9) Uani 1 1 d U
H95A H 0.8459 0.5475 0.2410 0.080 Uiso 1 1 calc R
C96 C 0.4348(4) 0.61796(10) 0.04394(10) 0.0530(8) Uani 1 1 d U
H96A H 0.3810 0.5993 0.0233 0.064 Uiso 1 1 calc R
C97 C 0.4783(4) 0.60667(11) 0.22788(11) 0.0649(9) Uani 1 1 d U
H97A H 0.3854 0.6216 0.2247 0.078 Uiso 1 1 calc R
C98 C 0.5962(5) 0.67393(12) 0.10352(13) 0.0705(10) Uani 1 1 d U
H98A H 0.6514 0.6931 0.1233 0.085 Uiso 1 1 calc R
C99 C 0.3874(4) 0.65951(12) 0.04641(13) 0.0685(10) Uani 1 1 d U
H99A H 0.3005 0.6687 0.0280 0.082 Uiso 1 1 calc R
C100 C 0.5717(5) 0.61026(13) 0.26962(13) 0.0772(11) Uani 1 1 d U
H10A H 0.5419 0.6276 0.2947 0.093 Uiso 1 1 calc R
C101 C 0.4697(5) 0.68712(12) 0.07634(15) 0.0765(11) Uani 1 1 d U
H10B H 0.4383 0.7151 0.0780 0.092 Uiso 1 1 calc R
C102 C 1.0886(4) 0.56904(13) 0.14360(12) 0.0706(10) Uani 1 1 d U
H10C H 1.1085 0.5497 0.1685 0.085 Uiso 1 1 calc R
C103 C 1.0290(4) 0.62661(13) 0.07077(15) 0.0788(11) Uani 1 1 d U
H10D H 1.0083 0.6461 0.0461 0.095 Uiso 1 1 calc R
C104 C 1.0524(6) 0.68739(15) 0.1295(2) 0.1281(19) Uani 1 1 d U
H10E H 1.0746 0.6915 0.1636 0.192 Uiso 1 1 calc R
H10F H 0.9510 0.6984 0.1206 0.192 Uiso 1 1 calc R
H10G H 1.1288 0.7019 0.1115 0.192 Uiso 1 1 calc R
C105 C 0.7074(5) 0.58846(13) 0.27412(12) 0.0808(11) Uani 1 1 d U
H10H H 0.7704 0.5911 0.3023 0.097 Uiso 1 1 calc R
C106 C 0.9214(5) 0.39327(12) 0.20225(12) 0.0864(13) Uani 1 1 d U
H10I H 0.9178 0.3664 0.1861 0.130 Uiso 1 1 calc R
H10J H 0.8651 0.3916 0.2314 0.130 Uiso 1 1 calc R
H10K H 1.0276 0.4007 0.2104 0.130 Uiso 1 1 calc R
C107 C 1.0568(4) 0.64074(14) 0.11794(17) 0.0812(11) Uani 1 1 d U
C108 C 1.0854(5) 0.61152(15) 0.15341(15) 0.0851(12) Uani 1 1 d U
H10L H 1.1033 0.6206 0.1853 0.102 Uiso 1 1 calc R

loop_
_atom_site_aniso_label
_atom_site_aniso_U_11
_atom_site_aniso_U_22
_atom_site_aniso_U_33
_atom_site_aniso_U_23
_atom_site_aniso_U_13
_atom_site_aniso_U_12
S1 0.0566(4) 0.0455(5) 0.0325(3) -0.0038(3) 0.0055(3) -0.0102(3)
S2 0.0591(5) 0.0478(5) 0.0330(3) 0.0006(3) 0.0068(3) 0.0071(4)
S3 0.0500(4) 0.0652(6) 0.0340(3) 0.0006(3) 0.0034(3) 0.0108(4)
O1 0.0648(14) 0.0907(18) 0.0403(10) 0.0103(11) -0.0002(10) 0.0204(12)
O2 0.0581(13) 0.0854(18) 0.0452(11) -0.0021(11) 0.0112(10) 0.0160(12)
O3 0.1055(19) 0.0876(19) 0.0374(11) -0.0060(11) -0.0149(12) 0.0325(15)
O4 0.0914(17) 0.0548(15) 0.0398(10) 0.0089(10) 0.0005(10) 0.0178(12)
O5 0.0991(18) 0.0640(16) 0.0383(11) 0.0007(10) 0.0274(11) 0.0168(13)
O6 0.0716(14) 0.0531(15) 0.0493(11) -0.0114(11) 0.0198(10) -0.0092(11)
O7 0.0688(13) 0.0487(13) 0.0433(10) -0.0066(9) 0.0120(9) 0.0083(10)
O8 0.0740(15) 0.0665(15) 0.0390(10) 0.0056(10) 0.0001(10) 0.0156(12)
O9 0.0896(16) 0.0545(14) 0.0369(10) 0.0006(10) 0.0207(10) -0.0077(12)
O10 0.1143(19) 0.0390(13) 0.0422(11) 0.0064(10) 0.0227(11) -0.0016(12)
O11 0.0689(14) 0.0558(14) 0.0414(10) 0.0047(10) 0.0097(9) -0.0174(11)
O12 0.0664(13) 0.0626(15) 0.0370(10) -0.0094(9) -0.0005(9) -0.0138(11)
N1 0.0567(15) 0.0478(15) 0.0284(10) -0.0088(10) 0.0024(10) 0.0050(12)
N2 0.0584(15) 0.0424(14) 0.0284(10) -0.0092(10) 0.0095(10) -0.0062(11)
N3 0.0630(16) 0.0514(16) 0.0292(11) 0.0079(11) 0.0144(10) 0.0024(12)
F1 0.1247(19) 0.0536(14) 0.0925(14) -0.0071(11) 0.0533(13) -0.0229(12)
F2 0.0715(14) 0.121(2) 0.0855(14) -0.0080(13) 0.0108(12) -0.0340(13)
F3 0.1043(16) 0.0869(16) 0.0591(11) -0.0111(10) 0.0490(11) -0.0226(12)
F4 0.0698(13) 0.0864(16) 0.0671(11) -0.0035(11) 0.0090(10) -0.0243(11)
F5 0.1053(15) 0.0380(11) 0.0687(11) -0.0016(9) -0.0119(10) 0.0003(10)
F6 0.0905(13) 0.0547(12) 0.0450(9) -0.0011(8) -0.0224(9) -0.0098(10)
F7 0.0910(14) 0.0918(16) 0.0509(10) 0.0098(10) 0.0375(10) 0.0119(11)
F8 0.0535(11) 0.1009(17) 0.0816(13) -0.0147(12) 0.0054(10) -0.0023(11)
F9 0.0871(14) 0.0480(12) 0.0924(14) 0.0027(10) 0.0326(11) 0.0111(10)
C8 0.0525(16) 0.0381(16) 0.0316(12) 0.0018(12) 0.0073(11) -0.0048(13)
C9 0.0458(15) 0.0418(17) 0.0294(12) -0.0015(12) 0.0069(11) -0.0058(13)
C11 0.0544(17) 0.0424(18) 0.0336(14) 0.0004(13) 0.0020(12) -0.0081(14)
C12 0.0527(16) 0.0367(16) 0.0377(13) 0.0016(12) 0.0043(12) -0.0074(13)
C13 0.0501(17) 0.0437(17) 0.0391(14) -0.0041(13) -0.0027(12) -0.0028(14)
C14 0.0442(15) 0.0394(17) 0.0357(13) -0.0021(12) 0.0029(11) -0.0044(13)
C15 0.085(2) 0.0470(19) 0.0386(14) 0.0031(14) 0.0042(14) -0.0155(16)
C16 0.0609(19) 0.047(2) 0.0437(15) 0.0001(14) 0.0149(14) -0.0035(15)
C17 0.063(2) 0.064(2) 0.0449(16) -0.0057(15) 0.0121(14) 0.0028(17)
C18 0.0577(18) 0.0500(19) 0.0374(14) -0.0041(13) 0.0077(13) -0.0019(15)
C19 0.065(2) 0.061(2) 0.0601(18) -0.0085(16) -0.0017(16) -0.0133(17)
C20 0.081(2) 0.080(3) 0.0526(18) -0.0159(19) 0.0179(17) 0.013(2)
C21 0.070(2) 0.056(2) 0.0519(17) -0.0150(15) 0.0074(15) -0.0084(16)
C22 0.144(4) 0.062(2) 0.0494(18) -0.0040(18) 0.022(2) 0.029(2)
C23 0.083(3) 0.070(3) 0.085(2) -0.014(2) -0.020(2) -0.025(2)
C24 0.113(3) 0.069(3) 0.076(2) -0.018(2) 0.028(2) 0.018(2)
C25 0.108(3) 0.072(3) 0.066(2) -0.028(2) -0.019(2) -0.007(2)
C26 0.158(4) 0.042(2) 0.099(3) -0.003(2) -0.041(3) 0.005(2)
C27 0.125(3) 0.044(2) 0.0605(19) 0.0106(18) -0.018(2) -0.024(2)
C28 0.0992(15) 0.0889(15) 0.0892(14) 0.0025(10) 0.0097(10) -0.0008(10)
C29 0.099(3) 0.069(2) 0.0567(19) -0.0242(18) 0.0087(18) 0.001(2)
C30 0.1035(15) 0.0961(16) 0.0958(15) 0.0019(10) 0.0078(10) 0.0054(10)
C31 0.198(6) 0.075(3) 0.137(4) -0.023(3) 0.047(4) 0.044(4)
C32 0.137(2) 0.132(2) 0.134(2) -0.0006(10) 0.0028(10) 0.0003(10)
C33 0.225(5) 0.079(3) 0.130(4) 0.040(3) 0.034(4) -0.043(4)
C34 0.227(6) 0.081(4) 0.176(5) -0.014(4) 0.002(5) -0.027(4)
C35 0.279(7) 0.100(5) 0.184(6) 0.051(4) 0.050(5) -0.055(5)
C42 0.0536(18) 0.057(2) 0.0343(14) -0.0056(14) 0.0064(13) -0.0005(15)
C45 0.0394(15) 0.0544(19) 0.0382(13) 0.0008(13) 0.0087(11) -0.0004(14)
C46 0.0452(16) 0.056(2) 0.0317(13) -0.0017(13) 0.0112(11) 0.0007(14)
C47 0.0580(18) 0.0509(19) 0.0369(14) -0.0012(14) 0.0108(13) 0.0008(15)
C48 0.0453(15) 0.0483(18) 0.0373(13) -0.0001(13) 0.0097(12) 0.0001(13)
C50 0.0536(17) 0.055(2) 0.0338(13) -0.0067(14) 0.0048(12) 0.0002(15)
C51 0.0486(17) 0.0571(19) 0.0382(14) -0.0001(13) 0.0028(12) 0.0024(15)
C52 0.075(2) 0.053(2) 0.0359(14) -0.0081(14) 0.0148(14) -0.0075(16)
C53 0.0491(16) 0.0488(18) 0.0326(13) -0.0041(13) 0.0048(11) -0.0016(14)
C54 0.0575(18) 0.0459(18) 0.0340(13) -0.0032(13) 0.0117(12) -0.0018(14)
C55 0.082(2) 0.063(2) 0.0361(14) 0.0026(15) 0.0154(14) -0.0142(18)
C56 0.0606(19) 0.052(2) 0.0514(17) 0.0002(15) 0.0131(14) -0.0015(15)
C57 0.092(2) 0.057(2) 0.0347(14) -0.0052(15) 0.0153(15) -0.0073(18)
C58 0.069(2) 0.063(2) 0.0502(18) -0.0080(16) 0.0224(16) -0.0126(18)
C59 0.071(2) 0.067(2) 0.0489(16) 0.0090(16) 0.0149(15) 0.0148(17)
C60 0.104(3) 0.061(3) 0.059(2) 0.0003(18) 0.008(2) -0.014(2)
C61 0.073(2) 0.063(2) 0.0493(17) -0.0058(16) 0.0137(15) -0.0055(18)
C62 0.082(2) 0.059(2) 0.0620(19) -0.0126(17) 0.0252(17) -0.0029(18)
C63 0.090(3) 0.072(2) 0.0477(17) 0.0139(17) 0.0163(17) 0.006(2)
C64 0.065(2) 0.080(3) 0.0609(19) 0.0005(18) -0.0132(17) 0.0195(19)
C65 0.0510(18) 0.071(2) 0.0483(16) 0.0001(16) 0.0013(14) 0.0086(16)
C66 0.095(3) 0.054(2) 0.0539(18) -0.0151(17) 0.0177(17) -0.0100(19)
C67 0.080(2) 0.070(2) 0.0509(18) 0.0130(17) -0.0114(17) 0.002(2)
C68 0.088(3) 0.054(2) 0.073(2) -0.0156(18) 0.0193(19) -0.0041(19)
C69 0.118(3) 0.058(3) 0.084(3) 0.005(2) 0.029(2) -0.005(2)
C70 0.097(3) 0.071(3) 0.087(3) -0.023(2) 0.032(2) 0.009(2)
C71 0.111(3) 0.059(2) 0.073(2) -0.015(2) 0.006(2) 0.007(2)
C77 0.0508(16) 0.0433(18) 0.0356(13) -0.0045(12) 0.0026(12) -0.0024(13)
C80 0.0400(15) 0.0432(17) 0.0342(13) -0.0036(12) 0.0011(11) 0.0000(12)
C81 0.0620(19) 0.049(2) 0.0393(15) 0.0037(14) -0.0043(14) -0.0005(16)
C84 0.0507(16) 0.0430(17) 0.0371(13) 0.0026(13) 0.0131(12) 0.0012(13)
C85 0.0610(19) 0.0475(19) 0.0498(16) -0.0035(14) 0.0118(14) -0.0037(15)
C86 0.0553(18) 0.066(2) 0.0320(14) 0.0016(14) 0.0032(13) 0.0130(16)
C88 0.0421(15) 0.0522(19) 0.0314(13) -0.0017(12) 0.0001(11) 0.0008(14)
C89 0.0498(16) 0.0438(17) 0.0288(12) -0.0019(12) 0.0022(11) 0.0036(13)
C90 0.0454(17) 0.065(2) 0.0470(15) -0.0025(15) 0.0020(13) -0.0035(15)
C91 0.0503(18) 0.064(2) 0.0437(15) 0.0003(15) 0.0135(13) 0.0038(15)
C92 0.0370(14) 0.0516(18) 0.0331(13) -0.0041(12) 0.0033(11) -0.0005(13)
C93 0.063(2) 0.062(2) 0.0631(19) -0.0030(18) 0.0020(16) -0.0142(17)
C94 0.0502(17) 0.0500(18) 0.0358(13) -0.0069(13) 0.0085(12) -0.0021(14)
C95 0.061(2) 0.089(3) 0.0494(16) -0.0255(17) -0.0034(15) 0.0104(18)
C96 0.0585(19) 0.050(2) 0.0515(16) 0.0046(15) 0.0081(14) 0.0063(15)
C97 0.064(2) 0.070(2) 0.063(2) -0.0048(18) 0.0284(17) 0.0123(17)
C98 0.085(3) 0.053(2) 0.075(2) -0.0078(18) 0.022(2) -0.0079(19)
C99 0.067(2) 0.064(2) 0.076(2) 0.021(2) 0.0219(18) 0.0208(19)
C100 0.092(3) 0.079(3) 0.063(2) -0.0265(19) 0.028(2) 0.003(2)
C101 0.091(3) 0.043(2) 0.098(3) -0.003(2) 0.036(2) 0.009(2)
C102 0.067(2) 0.090(3) 0.0543(18) -0.0170(19) -0.0044(16) -0.0049(19)
C103 0.068(2) 0.072(3) 0.097(3) 0.005(2) 0.003(2) -0.016(2)
C104 0.108(4) 0.082(3) 0.195(5) -0.050(4) 0.013(4) -0.023(3)
C105 0.087(3) 0.102(3) 0.0540(19) -0.033(2) 0.0019(18) 0.005(2)
C106 0.126(3) 0.073(3) 0.059(2) 0.0190(19) -0.006(2) 0.031(2)
C107 0.061(2) 0.072(3) 0.111(3) -0.027(2) 0.008(2) -0.021(2)
C108 0.078(3) 0.097(3) 0.080(2) -0.037(2) -0.003(2) -0.015(2)

loop_
_atom_type_symbol
_atom_type_description
_atom_type_scat_dispersion_real
_atom_type_scat_dispersion_imag
_atom_type_scat_source
C C 0.0033 0.0016 'International Tables Vol C Tables 4.2.6.8 and 6.1.1.4'
H H 0.0000 0.0000 'International Tables Vol C Tables 4.2.6.8 and 6.1.1.4'
N N 0.0061 0.0033 'International Tables Vol C Tables 4.2.6.8 and 6.1.1.4'
O O 0.0106 0.0060 'International Tables Vol C Tables 4.2.6.8 and 6.1.1.4'
F F 0.0171 0.0103 'International Tables Vol C Tables 4.2.6.8 and 6.1.1.4'
S S 0.1246 0.1234 'International Tables Vol C Tables 4.2.6.8 and 6.1.1.4'

loop_
_geom_angle_atom_site_label_1
_geom_angle_atom_site_label_2
_geom_angle_atom_site_label_3
_geom_angle
O11 S1 O12 119.78(12)
O11 S1 N2 108.13(12)
O12 S1 N2 103.68(11)
O11 S1 C18 107.70(13)
O12 S1 C18 108.10(13)
N2 S1 C18 109.07(13)
O7 S2 O8 119.24(13)
O7 S2 N3 108.71(12)
O8 S2 N3 103.88(12)
O7 S2 C53 107.55(12)
O8 S2 C53 108.78(13)
N3 S2 C53 108.26(13)
O1 S3 O2 119.31(13)
O1 S3 N1 108.24(13)
O2 S3 N1 104.21(12)
O1 S3 C90 107.82(14)
O2 S3 C90 108.80(14)
N1 S3 C90 107.97(13)
C86 O4 C106 116.5(2)
C42 O6 C68 117.1(2)
C11 O10 C28 115.9(3)
C89 N1 S3 124.76(16)
C89 N1 H1B 117.6
S3 N1 H1B 117.6
C8 N2 S1 124.23(17)
C8 N2 H2B 117.9
S1 N2 H2B 117.9
C54 N3 S2 124.78(17)
C54 N3 H3A 117.6
S2 N3 H3A 117.6
N2 C8 C16 107.9(2)
N2 C8 C9 118.9(2)
C16 C8 C9 115.3(2)
N2 C8 C12 117.7(2)
C16 C8 C12 111.5(2)
C9 C8 C12 84.14(19)
C14 C9 C11 132.7(2)
C14 C9 C8 93.4(2)
C11 C9 C8 133.9(2)
O9 C11 O10 123.8(3)
O9 C11 C9 123.9(3)
O10 C11 C9 112.3(2)
C15 C12 C14 141.7(3)
C15 C12 C8 128.9(2)
C14 C12 C8 89.1(2)
C21 C13 C19 118.9(3)
C21 C13 C14 122.2(3)
C19 C13 C14 118.9(3)
C9 C14 C13 134.2(2)
C9 C14 C12 93.1(2)
C13 C14 C12 132.4(3)
C12 C15 C27 129.8(3)
C12 C15 H15A 115.1
C27 C15 H15A 115.1
F9 C16 F7 106.2(2)
F9 C16 F8 107.1(3)
F7 C16 F8 107.2(3)
F9 C16 C8 113.9(2)
F7 C16 C8 110.3(2)
F8 C16 C8 111.8(2)
C20 C17 C18 119.9(3)
C20 C17 H17A 120.1
C18 C17 H17A 120.1
C22 C18 C17 119.5(3)
C22 C18 S1 120.2(2)
C17 C18 S1 120.4(2)
C23 C19 C13 120.2(3)
C23 C19 H19A 119.9
C13 C19 H19A 119.9
C24 C20 C17 122.0(3)
C24 C20 H20A 119.0
C17 C20 H20A 119.0
C29 C21 C13 120.3(3)
C29 C21 H21A 119.9
C13 C21 H21A 119.9
C18 C22 C30 119.7(3)
C18 C22 H22A 120.2
C30 C22 H22A 120.2
C25 C23 C19 120.1(4)
C25 C23 H23A 120.0
C19 C23 H23A 120.0
C20 C24 C30 117.7(4)
C20 C24 C31 121.9(4)
C30 C24 C31 120.3(4)
C29 C25 C23 120.1(3)
C29 C25 H25A 120.0
C23 C25 H25A 120.0
C27 C26 C32 123.3(5)
C27 C26 H26A 118.4
C32 C26 H26A 118.4
C26 C27 C33 118.5(4)
C26 C27 C15 122.4(4)
C33 C27 C15 119.2(4)
O10 C28 H28A 109.5
O10 C28 H28B 109.5
H28A C28 H28B 109.5
O10 C28 H28C 109.5
H28A C28 H28C 109.5
H28B C28 H28C 109.5
C25 C29 C21 120.4(4)
C25 C29 H29A 119.8
C21 C29 H29A 119.8
C22 C30 C24 121.2(4)
C22 C30 H30A 119.4
C24 C30 H30A 119.4
C24 C31 H31A 109.5
C24 C31 H31B 109.5
H31A C31 H31B 109.5
C24 C31 H31C 109.5
H31A C31 H31C 109.5
H31B C31 H31C 109.5
C34 C32 C26 114.9(6)
C34 C32 H32A 122.6
C26 C32 H32A 122.6
C27 C33 C35 118.9(6)
C27 C33 H33A 120.5
C35 C33 H33A 120.5
C32 C34 C35 127.1(7)
C32 C34 H34A 116.5
C35 C34 H34A 116.5
C34 C35 C33 117.3(6)
C34 C35 H35A 121.3
C33 C35 H35A 121.3
O5 C42 O6 124.3(3)
O5 C42 C46 125.4(3)
O6 C42 C46 110.3(2)
C46 C45 C51 135.0(2)
C46 C45 C48 92.9(2)
C51 C45 C48 131.9(3)
C45 C46 C42 135.1(3)
C45 C46 C54 94.0(2)
C42 C46 C54 130.9(3)
C48 C47 C50 130.5(3)
C48 C47 H47A 114.8
C50 C47 H47A 114.8
C47 C48 C45 143.5(3)
C47 C48 C54 127.7(2)
C45 C48 C54 88.6(2)
C61 C50 C62 117.7(3)
C61 C50 C47 123.8(3)
C62 C50 C47 118.5(3)
C59 C51 C65 118.8(3)
C59 C51 C45 121.5(3)
C65 C51 C45 119.7(3)
C55 C52 C53 119.6(3)
C55 C52 H52A 120.2
C53 C52 H52A 120.2
C57 C53 C52 120.1(3)
C57 C53 S2 120.2(2)
C52 C53 S2 119.7(2)
N3 C54 C58 107.3(2)
N3 C54 C46 119.1(2)
C58 C54 C46 116.1(2)
N3 C54 C48 115.5(2)
C58 C54 C48 113.1(3)
C46 C54 C48 84.4(2)
C56 C55 C52 122.0(3)
C56 C55 H55A 119.0
C52 C55 H55A 119.0
C55 C56 C66 117.7(3)
C55 C56 C69 121.3(3)
C66 C56 C69 121.0(3)
C53 C57 C66 119.1(3)
C53 C57 H57A 120.5
C66 C57 H57A 120.5
F1 C58 F3 105.4(3)
F1 C58 F2 107.2(3)
F3 C58 F2 107.7(3)
F1 C58 C54 113.9(3)
F3 C58 C54 110.7(3)
F2 C58 C54 111.5(3)
C63 C59 C51 120.8(3)
C63 C59 H59A 119.6
C51 C59 H59A 119.6
C71 C60 C61 120.1(4)
C71 C60 H60A 120.0
C61 C60 H60A 120.0
C50 C61 C60 121.2(3)
C50 C61 H61A 119.4
C60 C61 H61A 119.4
C70 C62 C50 120.7(3)
C70 C62 H62A 119.6
C50 C62 H62A 119.6
C67 C63 C59 119.9(3)
C67 C63 H63A 120.1
C59 C63 H63A 120.1
C67 C64 C65 119.8(3)
C67 C64 H64A 120.1
C65 C64 H64A 120.1
C51 C65 C64 120.2(3)
C51 C65 H65A 119.9
C64 C65 H65A 119.9
C57 C66 C56 121.5(3)
C57 C66 H66A 119.3
C56 C66 H66A 119.3
C63 C67 C64 120.6(3)
C63 C67 H67A 119.7
C64 C67 H67A 119.7
O6 C68 H68A 109.5
O6 C68 H68B 109.5
H68A C68 H68B 109.5
O6 C68 H68C 109.5
H68A C68 H68C 109.5
H68B C68 H68C 109.5
C56 C69 H69A 109.5
C56 C69 H69B 109.5
H69A C69 H69B 109.5
C56 C69 H69C 109.5
H69A C69 H69C 109.5
H69B C69 H69C 109.5
C71 C70 C62 120.9(4)
C71 C70 H70A 119.6
C62 C70 H70A 119.6
C70 C71 C60 119.3(4)
C70 C71 H71A 120.3
C60 C71 H71A 120.3
C80 C77 C84 129.0(2)
C80 C77 H77A 115.5
C84 C77 H77A 115.5
C77 C80 C92 142.3(3)
C77 C80 C89 128.8(2)
C92 C80 C89 89.0(2)
F4 C81 F5 107.9(3)
F4 C81 F6 107.1(2)
F5 C81 F6 105.9(2)
F4 C81 C89 112.4(2)
F5 C81 C89 113.6(2)
F6 C81 C89 109.5(2)
C96 C84 C85 118.7(3)
C96 C84 C77 120.1(3)
C85 C84 C77 121.1(3)
C98 C85 C84 120.2(3)
C98 C85 H85A 119.9
C84 C85 H85A 119.9
O3 C86 O4 123.8(3)
O3 C86 C88 124.4(3)
O4 C86 C88 111.8(2)
C92 C88 C86 133.5(2)
C92 C88 C89 94.1(2)
C86 C88 C89 132.1(3)
N1 C89 C81 106.9(2)
N1 C89 C88 119.1(2)
C81 C89 C88 115.8(2)
N1 C89 C80 118.1(2)
C81 C89 C80 112.0(2)
C88 C89 C80 83.80(19)
C93 C90 C102 119.7(3)
C93 C90 S3 119.8(2)
C102 C90 S3 120.5(3)
C97 C91 C94 120.5(3)
C97 C91 H91A 119.8
C94 C91 H91A 119.8
C88 C92 C94 135.4(2)
C88 C92 C80 93.1(2)
C94 C92 C80 131.4(3)
C90 C93 C103 119.7(3)
C90 C93 H93A 120.1
C103 C93 H93A 120.1
C95 C94 C91 118.7(3)
C95 C94 C92 121.3(3)
C91 C94 C92 120.0(2)
C105 C95 C94 120.1(3)
C105 C95 H95A 120.0
C94 C95 H95A 120.0
C99 C96 C84 120.3(3)
C99 C96 H96A 119.9
C84 C96 H96A 119.9
C100 C97 C91 120.0(3)
C100 C97 H97A 120.0
C91 C97 H97A 120.0
C101 C98 C85 120.6(3)
C101 C98 H98A 119.7
C85 C98 H98A 119.7
C101 C99 C96 119.5(3)
C101 C99 H99A 120.3
C96 C99 H99A 120.3
C105 C100 C97 119.9(3)
C105 C100 H10A 120.1
C97 C100 H10A 120.1
C98 C101 C99 120.7(3)
C98 C101 H10B 119.6
C99 C101 H10B 119.6
C108 C102 C90 119.3(4)
C108 C102 H10C 120.4
C90 C102 H10C 120.4
C93 C103 C107 121.1(4)
C93 C103 H10D 119.4
C107 C103 H10D 119.4
C107 C104 H10E 109.5
C107 C104 H10F 109.5
H10E C104 H10F 109.5
C107 C104 H10G 109.5
H10E C104 H10G 109.5
H10F C104 H10G 109.5
C100 C105 C95 120.8(3)
C100 C105 H10H 119.6
C95 C105 H10H 119.6
O4 C106 H10I 109.5
O4 C106 H10J 109.5
H10I C106 H10J 109.5
O4 C106 H10K 109.5
H10I C106 H10K 109.5
H10J C106 H10K 109.5
C108 C107 C103 118.2(4)
C108 C107 C104 121.3(4)
C103 C107 C104 120.5(5)
C107 C108 C102 122.0(4)
C107 C108 H10L 119.0
C102 C108 H10L 119.0

loop_
_geom_bond_atom_site_label_1
_geom_bond_atom_site_label_2
_geom_bond_distance
S1 O11 1.4178(19)
S1 O12 1.4364(18)
S1 N2 1.628(2)
S1 C18 1.755(3)
S2 O7 1.4193(19)
S2 O8 1.4309(19)
S2 N3 1.630(2)
S2 C53 1.755(3)
S3 O1 1.424(2)
S3 O2 1.430(2)
S3 N1 1.628(2)
S3 C90 1.750(3)
O3 C86 1.197(3)
O4 C86 1.332(4)
O4 C106 1.450(4)
O5 C42 1.202(3)
O6 C42 1.326(4)
O6 C68 1.443(4)
O9 C11 1.199(3)
O10 C11 1.324(3)
O10 C28 1.439(4)
N1 C89 1.460(3)
N1 H1B 0.8600
N2 C8 1.460(3)
N2 H2B 0.8600
N3 C54 1.463(4)
N3 H3A 0.8600
F1 C58 1.325(4)
F2 C58 1.331(4)
F3 C58 1.329(3)
F4 C81 1.323(3)
F5 C81 1.329(3)
F6 C81 1.344(3)
F7 C16 1.327(3)
F8 C16 1.328(3)
F9 C16 1.321(3)
C8 C16 1.524(4)
C8 C9 1.532(3)
C8 C12 1.537(4)
C9 C14 1.363(4)
C9 C11 1.463(4)
C12 C15 1.327(4)
C12 C14 1.469(3)
C13 C21 1.385(4)
C13 C19 1.390(4)
C13 C14 1.460(4)
C15 C27 1.453(5)
C15 H15A 0.9300
C17 C20 1.368(5)
C17 C18 1.380(4)
C17 H17A 0.9300
C18 C22 1.368(4)
C19 C23 1.382(4)
C19 H19A 0.9300
C20 C24 1.353(5)
C20 H20A 0.9300
C21 C29 1.380(4)
C21 H21A 0.9300
C22 C30 1.372(5)
C22 H22A 0.9300
C23 C25 1.376(5)
C23 H23A 0.9300
C24 C30 1.392(5)
C24 C31 1.514(5)
C25 C29 1.365(5)
C25 H25A 0.9300
C26 C27 1.350(6)
C26 C32 1.399(7)
C26 H26A 0.9300
C27 C33 1.373(6)
C28 H28A 0.9600
C28 H28B 0.9600
C28 H28C 0.9600
C29 H29A 0.9300
C30 H30A 0.9300
C31 H31A 0.9600
C31 H31B 0.9600
C31 H31C 0.9600
C32 C34 1.311(8)
C32 H32A 0.9300
C33 C35 1.423(8)
C33 H33A 0.9300
C34 C35 1.321(9)
C34 H34A 0.9300
C35 H35A 0.9300
C42 C46 1.467(4)
C45 C46 1.361(4)
C45 C51 1.462(4)
C45 C48 1.484(3)
C46 C54 1.527(3)
C47 C48 1.325(4)
C47 C50 1.467(4)
C47 H47A 0.9300
C48 C54 1.545(4)
C50 C61 1.371(4)
C50 C62 1.387(4)
C51 C59 1.384(4)
C51 C65 1.388(4)
C52 C55 1.366(4)
C52 C53 1.378(4)
C52 H52A 0.9300
C53 C57 1.373(4)
C54 C58 1.522(4)
C55 C56 1.363(4)
C55 H55A 0.9300
C56 C66 1.391(4)
C56 C69 1.504(5)
C57 C66 1.376(5)
C57 H57A 0.9300
C59 C63 1.382(4)
C59 H59A 0.9300
C60 C71 1.367(5)
C60 C61 1.384(5)
C60 H60A 0.9300
C61 H61A 0.9300
C62 C70 1.373(5)
C62 H62A 0.9300
C63 C67 1.367(5)
C63 H63A 0.9300
C64 C67 1.372(5)
C64 C65 1.391(4)
C64 H64A 0.9300
C65 H65A 0.9300
C66 H66A 0.9300
C67 H67A 0.9300
C68 H68A 0.9600
C68 H68B 0.9600
C68 H68C 0.9600
C69 H69A 0.9600
C69 H69B 0.9600
C69 H69C 0.9600
C70 C71 1.360(5)
C70 H70A 0.9300
C71 H71A 0.9300
C77 C80 1.333(4)
C77 C84 1.464(4)
C77 H77A 0.9300
C80 C92 1.476(3)
C80 C89 1.538(4)
C81 C89 1.520(4)
C84 C96 1.389(4)
C84 C85 1.392(4)
C85 C98 1.366(5)
C85 H85A 0.9300
C86 C88 1.471(4)
C88 C92 1.348(4)
C88 C89 1.534(3)
C90 C93 1.375(4)
C90 C102 1.388(4)
C91 C97 1.377(4)
C91 C94 1.388(4)
C91 H91A 0.9300
C92 C94 1.467(4)
C93 C103 1.377(5)
C93 H93A 0.9300
C94 C95 1.382(4)
C95 C105 1.381(4)
C95 H95A 0.9300
C96 C99 1.382(4)
C96 H96A 0.9300
C97 C100 1.376(5)
C97 H97A 0.9300
C98 C101 1.357(5)
C98 H98A 0.9300
C99 C101 1.375(5)
C99 H99A 0.9300
C100 C105 1.357(5)
C100 H10A 0.9300
C101 H10B 0.9300
C102 C108 1.374(5)
C102 H10C 0.9300
C103 C107 1.386(5)
C103 H10D 0.9300
C104 C107 1.514(6)
C104 H10E 0.9600
C104 H10F 0.9600
C104 H10G 0.9600
C105 H10H 0.9300
C106 H10I 0.9600
C106 H10J 0.9600
C106 H10K 0.9600
C107 C108 1.361(6)
C108 H10L 0.9300
